data_8104409
loop_
_publ_author_name
'Blase, W.'
'Cordier, G.'
'Somer, M.'

_publ_section_title
;
 Crystal structure of trisodium diphosphidoindate
;
_journal_name_full 'Zeitschrift fuer Kristallographie (149,1979-)'
_journal_page_first 119
_journal_page_last 120
_journal_volume 195
_journal_year 1991
_chemical_formula_sum 'In Na3 P2'
_chemical_name_systematic 'Na3 (In P2)'
_space_group_IT_number 14
_symmetry_space_group_name_Hall '-P 2ybc'
_symmetry_space_group_name_H-M 'P 1 21/c 1'
_cell_angle_alpha 90
_cell_angle_beta 92.39
_cell_angle_gamma 90
_cell_formula_units_Z 8
_cell_length_a 9.401
_cell_length_b 7.371
_cell_length_c 15.358
_cell_volume 1063.303
_citation_journal_id_ASTM ZEKRDZ
_cod_data_source_file Blase_ZEKRDZ_1991_1437.cif
_cod_data_source_block In1Na3P2
_cod_original_formula_sum 'In1 Na3 P2'
_cod_database_code 8104409

loop_
_symmetry_equiv_pos_as_xyz
x,y,z
-x,y+1/2,-z+1/2
-x,-y,-z
x,-y-1/2,z-1/2

loop_
_atom_site_label
_atom_site_type_symbol
_atom_site_fract_x
_atom_site_fract_y
_atom_site_fract_z
_atom_site_occupancy
_atom_site_U_iso_or_equiv
In1 In+3 0.63554 0.15572 0.21068 1 0.0
Na2 Na+1 0.56136 0.50949 0.89588 1 0.0
P4 P-3 0.87413 0.71615 0.97645 1 0.0
In2 In+3 0.87347 0.14081 0.45924 1 0.0
Na1 Na+1 0.87612 0.84555 0.29585 1 0.0
P1 P-3 0.6536 0.23703 0.04261 1 0.0
P3 P-3 0.40768 0.2023 0.77389 1 0.0
P2 P-3 0.87317 0.23919 0.2948 1 0.0
Na6 Na+1 0.32025 0.99722 0.1356 1 0.0
Na4 Na+1 0.38178 0.15411 0.95372 1 0.0
Na3 Na+1 0.18779 0.03533 0.34856 1 0.0
Na5 Na+1 0.93423 0.0228 0.10606 1 0.0
